data_4345630
loop_
_publ_author_name
'Bilyachenko, Alexey N.'
'Kulakova, Alena N.'
'Levitsky, Mikhail M.'
'Petrov, Artem A.'
'Korlyukov, Alexander A.'
'Shul'pina, Lidia S.'
'Khrustalev, Victor N.'
'Dorovatovskii, Pavel V.'
'Vologzhanina, Anna V.'
'Tsareva, Ulyana S.'
'Golub, Igor E.'
'Gulyaeva, Ekaterina S.'
'Shubina, Elena S.'
'Shul'pin, Georgiy B.'

_publ_section_title
;
 Unusual Tri-, Hexa-, and Nonanuclear Cu(II) Cage Methylsilsesquioxanes:
 Synthesis, Structures, and Catalytic Activity in Oxidations with
 Peroxides.
;
_journal_issue 7
_journal_name_full 'Inorganic chemistry'
_journal_page_first 4093
_journal_page_last 4103
_journal_paper_doi 10.1021/acs.inorgchem.7b00061
_journal_volume 56
_journal_year 2017
_chemical_formula_moiety 'C32 H52 Cu6 N4 O22 Si10, 2(C H4 O)'
_chemical_formula_sum 'C34 H60 Cu6 N4 O24 Si10'
_chemical_formula_weight 1571.00
_space_group_crystal_system monoclinic
_space_group_IT_number 14
_space_group_name_Hall '-P 2yn'
_space_group_name_H-M_alt 'P 1 21/n 1'
_symmetry_space_group_name_Hall '-P 2yn'
_symmetry_space_group_name_H-M 'P 1 21/n 1'
_atom_sites_solution_hydrogens mixed
_audit_creation_date 2015-02-24
_audit_creation_method
;
Olex2 1.2
(compiled 2015.01.26 svn.r3150 for OlexSys, GUI svn.r4998)
;
_cell_angle_alpha 90
_cell_angle_beta 94.4790(10)
_cell_angle_gamma 90
_cell_formula_units_Z 2
_cell_length_a 11.4722(4)
_cell_length_b 19.6547(6)
_cell_length_c 12.9181(4)
_cell_measurement_reflns_used 9966
_cell_measurement_temperature 120
_cell_measurement_theta_max 30.03
_cell_measurement_theta_min 2.288
_cell_volume 2903.91(16)
_computing_cell_refinement 'SAINT v7.68A (Bruker, 2009)'
_computing_data_reduction 'SAINT v7.68A (Bruker, 2009)'
_computing_molecular_graphics 'Olex2 (Dolomanov et al., 2009)'
_computing_publication_material 'Olex2 (Dolomanov et al., 2009)'
_computing_structure_refinement 'ShelXL (Sheldrick, 2008)'
_diffrn_ambient_temperature 120.15
_diffrn_detector_area_resol_mean 8
_diffrn_measured_fraction_theta_full 1.000
_diffrn_measured_fraction_theta_max 0.991
_diffrn_measurement_device_type 'Bruker APEX-II CCD'
_diffrn_measurement_method '\w and \f scans'
_diffrn_radiation_monochromator graphite
_diffrn_radiation_type MoK\a
_diffrn_radiation_wavelength 0.71073
_diffrn_reflns_av_R_equivalents 0.0450
_diffrn_reflns_av_unetI/netI 0.0291
_diffrn_reflns_Laue_measured_fraction_full 1.000
_diffrn_reflns_Laue_measured_fraction_max 0.991
_diffrn_reflns_limit_h_max 16
_diffrn_reflns_limit_h_min -16
_diffrn_reflns_limit_k_max 27
_diffrn_reflns_limit_k_min -27
_diffrn_reflns_limit_l_max 18
_diffrn_reflns_limit_l_min -17
_diffrn_reflns_number 61865
_diffrn_reflns_point_group_measured_fraction_full 1.000
_diffrn_reflns_point_group_measured_fraction_max 0.991
_diffrn_reflns_theta_full 25.242
_diffrn_reflns_theta_max 30.351
_diffrn_reflns_theta_min 1.890
_diffrn_source 'sealed tube'
_diffrn_standards_number 0
_exptl_absorpt_coefficient_mu 2.443
_exptl_absorpt_correction_T_max 0.4326
_exptl_absorpt_correction_T_min 0.3873
_exptl_absorpt_correction_type multi-scan
_exptl_absorpt_process_details
;
SADABS-2008/1 (Bruker,2008) was used for absorption correction.
wR2(int) was 0.0750 before and 0.0453 after correction.
The Ratio of minimum to maximum transmission is 0.8953.
The \l/2 correction factor is 0.0015.
;
_exptl_crystal_colour blue
_exptl_crystal_colour_primary blue
_exptl_crystal_density_diffrn 1.797
_exptl_crystal_description irregular
_exptl_crystal_F_000 1596
_exptl_crystal_size_max 0.21
_exptl_crystal_size_mid 0.17
_exptl_crystal_size_min 0.1
_refine_diff_density_max 0.865
_refine_diff_density_min -0.518
_refine_diff_density_rms 0.096
_refine_ls_extinction_method none
_refine_ls_goodness_of_fit_ref 1.027
_refine_ls_hydrogen_treatment mixed
_refine_ls_matrix_type full
_refine_ls_number_parameters 363
_refine_ls_number_reflns 8675
_refine_ls_number_restraints 0
_refine_ls_restrained_S_all 1.027
_refine_ls_R_factor_all 0.0531
_refine_ls_R_factor_gt 0.0311
_refine_ls_shift/su_max 0.009
_refine_ls_shift/su_mean 0.000
_refine_ls_structure_factor_coef Fsqd
_refine_ls_weighting_details 'w=1/[\s^2^(Fo^2^)+(0.0475P)^2^+1.9581P] where P=(Fo^2^+2Fc^2^)/3'
_refine_ls_weighting_scheme calc
_refine_ls_wR_factor_gt 0.0817
_refine_ls_wR_factor_ref 0.0920
_reflns_Friedel_coverage 0.000
_reflns_number_gt 6612
_reflns_number_total 8675
_reflns_threshold_expression 'I > 2\s(I)'
_cod_data_source_file ic7b00061_si_003.cif
_cod_data_source_block 734
_cod_database_code 4345630
_shelxl_version_number 2014/6
_shelx_space_group_comment
;
The symmetry employed for this shelxl refinement is uniquely defined
by the following loop, which should always be used as a source of
symmetry information in preference to the above space-group names.
They are only intended as comments.
;
_olex2_refinement_description
;
;
_olex2_submission_special_instructions 'No special instructions were received'

loop_
_space_group_symop_operation_xyz
'x, y, z'
'-x+1/2, y+1/2, -z+1/2'
'-x, -y, -z'
'x-1/2, -y-1/2, z-1/2'

loop_
_atom_site_label
_atom_site_type_symbol
_atom_site_fract_x
_atom_site_fract_y
_atom_site_fract_z
_atom_site_U_iso_or_equiv
_atom_site_adp_type
_atom_site_occupancy
_atom_site_site_symmetry_order
_atom_site_calc_flag
_atom_site_refinement_flags_posn
Cu1 Cu 0.98045(2) 0.06149(2) 0.41784(2) 0.01803(7) Uani 1 1 d .
Cu2 Cu 1.12445(3) -0.05646(2) 0.35951(2) 0.01921(7) Uani 1 1 d .
Cu3 Cu 0.81191(3) 0.17083(2) 0.47335(2) 0.02185(7) Uani 1 1 d .
Si1 Si 0.72624(6) 0.05439(3) 0.31256(5) 0.01985(13) Uani 1 1 d .
Si2 Si 0.91161(6) -0.00345(3) 0.19300(5) 0.01951(13) Uani 1 1 d .
Si3 Si 0.99536(6) -0.14369(3) 0.19781(5) 0.02250(14) Uani 1 1 d .
Si4 Si 1.24638(6) 0.05186(3) 0.51810(5) 0.02028(13) Uani 1 1 d .
Si5 Si 1.09386(6) 0.16760(3) 0.58592(5) 0.02070(13) Uani 1 1 d .
O1 O 0.83098(15) 0.10136(8) 0.36585(12) 0.0202(3) Uani 1 1 d .
O2 O 0.99084(15) -0.00037(8) 0.30273(12) 0.0221(3) Uani 1 1 d .
O3 O 1.12097(16) -0.11464(9) 0.24017(13) 0.0241(4) Uani 1 1 d .
O4 O 0.77581(15) 0.01522(9) 0.21319(13) 0.0236(3) Uani 1 1 d .
O5 O 0.91327(16) -0.08107(9) 0.14823(13) 0.0239(4) Uani 1 1 d .
O6 O 1.12753(15) 0.01635(8) 0.46642(12) 0.0206(3) Uani 1 1 d .
O7 O 0.98407(15) 0.12927(8) 0.52607(13) 0.0213(3) Uani 1 1 d .
O8 O 1.21168(16) 0.12225(9) 0.57387(15) 0.0271(4) Uani 1 1 d .
O9 O 1.07407(16) 0.17730(9) 0.70862(13) 0.0265(4) Uani 1 1 d .
O10 O 1.31346(15) 0.00354(8) 0.60639(13) 0.0225(3) Uani 1 1 d .
O11 O 1.25193(15) -0.10547(9) 0.43433(13) 0.0234(3) Uani 1 1 d .
N1 N 0.7876(2) 0.25207(11) 0.56305(17) 0.0271(5) Uani 1 1 d .
N2 N 0.84488(19) 0.24509(10) 0.37322(17) 0.0256(4) Uani 1 1 d .
C1 C 1.3513(3) 0.07193(16) 0.4215(2) 0.0354(6) Uani 1 1 d .
H1A H 1.3472 0.0368 0.3675 0.053 Uiso 1 1 calc GR
H1B H 1.4306 0.0734 0.4557 0.053 Uiso 1 1 calc GR
H1C H 1.3319 0.1162 0.3899 0.053 Uiso 1 1 calc GR
C2 C 1.3647(2) -0.10925(15) 0.4007(2) 0.0346(6) Uani 1 1 d .
H2A H 1.3600 -0.1104 0.3246 0.052 Uiso 1 1 calc GR
H2B H 1.4032 -0.1507 0.4282 0.052 Uiso 1 1 calc GR
H2C H 1.4098 -0.0694 0.4255 0.052 Uiso 1 1 calc GR
C16 C 0.9597(3) 0.05701(13) 0.0970(2) 0.0292(5) Uani 1 1 d .
H16A H 0.9078 0.0539 0.0332 0.044 Uiso 1 1 calc GR
H16B H 1.0399 0.0462 0.0817 0.044 Uiso 1 1 calc GR
H16C H 0.9569 0.1033 0.1249 0.044 Uiso 1 1 calc GR
C17 C 1.0070(3) -0.20973(13) 0.0970(2) 0.0301(6) Uani 1 1 d .
H17A H 0.9290 -0.2275 0.0756 0.045 Uiso 1 1 calc GR
H17B H 1.0570 -0.2469 0.1251 0.045 Uiso 1 1 calc GR
H17C H 1.0413 -0.1898 0.0368 0.045 Uiso 1 1 calc GR
C18 C 1.1199(3) 0.25322(13) 0.5322(2) 0.0288(5) Uani 1 1 d .
H18A H 1.1921 0.2722 0.5661 0.043 Uiso 1 1 calc GR
H18B H 1.0541 0.2831 0.5447 0.043 Uiso 1 1 calc GR
H18C H 1.1273 0.2496 0.4573 0.043 Uiso 1 1 calc GR
C21 C 0.8309(2) 0.30899(13) 0.4086(2) 0.0264(5) Uani 1 1 d .
C25 C 0.9093(3) 0.28942(15) 0.2169(2) 0.0345(6) Uani 1 1 d .
H25 H 0.9375 0.2816 0.1507 0.041 Uiso 1 1 calc R
C26 C 0.7937(2) 0.31295(13) 0.5153(2) 0.0282(5) Uani 1 1 d .
C27 C 0.7681(3) 0.37335(14) 0.5649(2) 0.0355(6) Uani 1 1 d .
H27 H 0.7716 0.4157 0.5298 0.043 Uiso 1 1 calc R
C28 C 0.8828(2) 0.23614(14) 0.2786(2) 0.0301(6) Uani 1 1 d .
H28 H 0.8917 0.1911 0.2536 0.036 Uiso 1 1 calc R
C29 C 0.8544(2) 0.36552(13) 0.3488(2) 0.0328(6) Uani 1 1 d .
H29 H 0.8431 0.4102 0.3741 0.039 Uiso 1 1 calc R
C32 C 0.7605(3) 0.24978(14) 0.6619(2) 0.0333(6) Uani 1 1 d .
H32 H 0.7591 0.2070 0.6961 0.040 Uiso 1 1 calc R
C33 C 0.7344(3) 0.30821(16) 0.7157(2) 0.0419(7) Uani 1 1 d .
H33 H 0.7147 0.3056 0.7856 0.050 Uiso 1 1 calc R
C34 C 0.8943(3) 0.35540(14) 0.2523(2) 0.0353(6) Uani 1 1 d .
H34 H 0.9114 0.3932 0.2102 0.042 Uiso 1 1 calc R
C37 C 0.5979(2) 0.10581(14) 0.2677(2) 0.0298(5) Uani 1 1 d .
H37A H 0.5396 0.0767 0.2300 0.045 Uiso 1 1 calc GR
H37B H 0.6218 0.1419 0.2215 0.045 Uiso 1 1 calc GR
H37C H 0.5639 0.1262 0.3277 0.045 Uiso 1 1 calc GR
C38 C 0.7377(3) 0.37057(15) 0.6656(2) 0.0414(7) Uani 1 1 d .
H38 H 0.7190 0.4111 0.7008 0.050 Uiso 1 1 calc R
O12 O 1.2554(2) -0.03177(12) 0.1329(2) 0.0475(6) Uani 1 1 d .
H12 H 1.219(4) -0.064(2) 0.168(3) 0.060(12) Uiso 1 1 d .
C3 C 1.3406(4) -0.0661(2) 0.0839(4) 0.0648(12) Uani 1 1 d .
H3A H 1.3518 -0.1115 0.1147 0.078 Uiso 1 1 calc GR
H3B H 1.4143 -0.0407 0.0926 0.078 Uiso 1 1 calc GR
H3C H 1.3164 -0.0706 0.0098 0.078 Uiso 1 1 calc GR

loop_
_atom_site_aniso_label
_atom_site_aniso_U_11
_atom_site_aniso_U_22
_atom_site_aniso_U_33
_atom_site_aniso_U_23
_atom_site_aniso_U_13
_atom_site_aniso_U_12
Cu1 0.02471(15) 0.01400(13) 0.01529(13) 0.00042(10) 0.00092(10) 0.00113(10)
Cu2 0.02521(15) 0.01584(13) 0.01658(13) -0.00025(10) 0.00158(10) 0.00139(11)
Cu3 0.02922(16) 0.01493(13) 0.02144(14) 0.00092(11) 0.00221(11) 0.00265(11)
Si1 0.0249(3) 0.0177(3) 0.0169(3) 0.0017(2) 0.0011(2) 0.0011(2)
Si2 0.0270(3) 0.0174(3) 0.0142(3) 0.0006(2) 0.0015(2) 0.0002(2)
Si3 0.0327(4) 0.0173(3) 0.0173(3) -0.0015(2) 0.0010(3) 0.0005(3)
Si4 0.0239(3) 0.0178(3) 0.0191(3) 0.0022(2) 0.0014(2) -0.0009(2)
Si5 0.0282(3) 0.0141(3) 0.0196(3) 0.0005(2) 0.0005(2) -0.0019(2)
O1 0.0268(9) 0.0150(7) 0.0186(8) 0.0013(6) 0.0018(6) 0.0019(6)
O2 0.0300(9) 0.0190(8) 0.0169(8) -0.0022(6) -0.0014(6) 0.0042(7)
O3 0.0313(9) 0.0204(8) 0.0207(8) -0.0028(6) 0.0037(7) 0.0025(7)
O4 0.0271(9) 0.0249(9) 0.0188(8) -0.0026(7) 0.0011(7) 0.0010(7)
O5 0.0342(9) 0.0199(8) 0.0172(8) -0.0023(6) -0.0003(7) 0.0008(7)
O6 0.0262(9) 0.0165(8) 0.0186(8) -0.0008(6) -0.0001(6) 0.0019(6)
O7 0.0257(9) 0.0166(8) 0.0216(8) -0.0019(6) 0.0016(6) 0.0013(6)
O8 0.0268(9) 0.0180(8) 0.0355(10) -0.0038(7) -0.0037(7) -0.0003(7)
O9 0.0377(10) 0.0218(9) 0.0197(8) -0.0007(7) 0.0007(7) -0.0061(7)
O10 0.0264(9) 0.0198(8) 0.0211(8) 0.0030(6) 0.0006(7) -0.0020(7)
O11 0.0270(9) 0.0212(8) 0.0222(8) 0.0023(7) 0.0028(7) 0.0036(7)
N1 0.0328(12) 0.0182(10) 0.0300(11) -0.0007(8) -0.0004(9) 0.0061(8)
N2 0.0303(11) 0.0175(10) 0.0288(11) 0.0035(8) 0.0010(9) 0.0028(8)
C1 0.0349(15) 0.0423(16) 0.0294(14) 0.0111(12) 0.0059(11) -0.0028(12)
C2 0.0317(14) 0.0354(15) 0.0371(15) 0.0044(12) 0.0058(12) 0.0035(12)
C16 0.0418(15) 0.0245(12) 0.0216(12) 0.0031(10) 0.0035(10) -0.0035(11)
C17 0.0434(16) 0.0213(12) 0.0249(13) -0.0033(10) -0.0008(11) 0.0028(11)
C18 0.0402(15) 0.0188(11) 0.0272(13) 0.0019(10) 0.0022(11) -0.0032(10)
C21 0.0254(12) 0.0196(11) 0.0333(14) 0.0054(10) -0.0039(10) 0.0015(9)
C25 0.0367(15) 0.0330(15) 0.0341(15) 0.0076(12) 0.0046(12) -0.0003(12)
C26 0.0286(13) 0.0199(11) 0.0349(14) -0.0008(10) -0.0045(10) 0.0042(10)
C27 0.0452(17) 0.0204(12) 0.0392(16) -0.0035(11) -0.0070(13) 0.0073(11)
C28 0.0371(15) 0.0233(12) 0.0298(13) 0.0038(10) 0.0023(11) 0.0002(11)
C29 0.0320(14) 0.0190(12) 0.0462(17) 0.0070(11) -0.0040(12) 0.0013(10)
C32 0.0450(16) 0.0266(13) 0.0279(13) -0.0022(11) -0.0003(11) 0.0068(12)
C33 0.060(2) 0.0348(16) 0.0301(15) -0.0067(12) -0.0015(14) 0.0128(14)
C34 0.0333(14) 0.0268(13) 0.0447(17) 0.0153(12) -0.0032(12) -0.0040(11)
C37 0.0289(13) 0.0309(13) 0.0295(13) 0.0080(11) 0.0022(10) 0.0053(11)
C38 0.058(2) 0.0271(14) 0.0371(16) -0.0113(12) -0.0078(14) 0.0132(13)
O12 0.0584(15) 0.0316(12) 0.0548(15) 0.0076(10) 0.0180(12) -0.0025(11)
C3 0.051(2) 0.071(3) 0.076(3) 0.021(2) 0.023(2) 0.014(2)

loop_
_atom_type_symbol
_atom_type_description
_atom_type_scat_dispersion_real
_atom_type_scat_dispersion_imag
_atom_type_scat_source
C C 0.0033 0.0016 'International Tables Vol C Tables 4.2.6.8 and 6.1.1.4'
H H 0.0000 0.0000 'International Tables Vol C Tables 4.2.6.8 and 6.1.1.4'
Cu Cu 0.3201 1.2651 'International Tables Vol C Tables 4.2.6.8 and 6.1.1.4'
N N 0.0061 0.0033 'International Tables Vol C Tables 4.2.6.8 and 6.1.1.4'
O O 0.0106 0.0060 'International Tables Vol C Tables 4.2.6.8 and 6.1.1.4'
Si Si 0.0817 0.0704 'International Tables Vol C Tables 4.2.6.8 and 6.1.1.4'

loop_
_geom_angle_atom_site_label_1
_geom_angle_atom_site_label_2
_geom_angle_atom_site_label_3
_geom_angle
_geom_angle_site_symmetry_1
_geom_angle_site_symmetry_3
Cu2 Cu1 Cu3 173.766(13) . .
O1 Cu1 Cu2 135.56(5) . .
O1 Cu1 Cu3 40.06(5) . .
O1 Cu1 O6 176.65(7) . .
O2 Cu1 Cu2 41.09(5) . .
O2 Cu1 Cu3 135.33(5) . .
O2 Cu1 O1 95.34(7) . .
O2 Cu1 O6 81.87(7) . .
O6 Cu1 Cu2 41.40(5) . .
O6 Cu1 Cu3 142.79(5) . .
O7 Cu1 Cu2 137.73(5) . .
O7 Cu1 Cu3 46.63(5) . .
O7 Cu1 O1 86.61(7) . .
O7 Cu1 O2 173.39(7) . .
O7 Cu1 O6 96.37(7) . .
O2 Cu2 Cu1 39.84(5) . .
O2 Cu2 O6 80.09(7) . .
O3 Cu2 Cu1 133.68(5) . .
O3 Cu2 O2 93.85(7) . .
O3 Cu2 O6 170.55(7) . .
O3 Cu2 O11 94.12(7) . .
O6 Cu2 Cu1 40.85(5) . .
O11 Cu2 Cu1 132.12(5) . .
O11 Cu2 O2 171.75(7) . .
O11 Cu2 O6 92.26(7) . .
O1 Cu3 Cu1 39.68(5) . .
O1 Cu3 O7 79.30(6) . .
O1 Cu3 N1 170.57(8) . .
O1 Cu3 N2 90.74(8) . .
O7 Cu3 Cu1 39.70(4) . .
O11 Cu3 Cu1 87.37(5) 3_756 .
O11 Cu3 O1 92.44(7) 3_756 .
O11 Cu3 O7 86.36(7) 3_756 .
O11 Cu3 N1 95.50(8) 3_756 .
O11 Cu3 N2 168.50(8) 3_756 .
N1 Cu3 Cu1 145.69(7) . .
N1 Cu3 O7 106.23(8) . .
N2 Cu3 Cu1 102.04(6) . .
N2 Cu3 O7 105.10(8) . .
N2 Cu3 N1 80.50(9) . .
O1 Si1 O4 107.99(9) . .
O1 Si1 O10 110.98(9) . 3_756
O1 Si1 C37 111.60(11) . .
O4 Si1 O10 107.81(9) . 3_756
O4 Si1 C37 109.25(11) . .
O10 Si1 C37 109.12(11) 3_756 .
O2 Si2 O4 109.05(9) . .
O2 Si2 O5 108.84(9) . .
O2 Si2 C16 112.88(11) . .
O4 Si2 C16 107.57(11) . .
O5 Si2 O4 107.63(10) . .
O5 Si2 C16 110.72(11) . .
O3 Si3 O5 109.70(9) . .
O3 Si3 O9 111.53(9) . 3_756
O3 Si3 C17 112.13(12) . .
O5 Si3 C17 108.70(11) . .
O9 Si3 O5 106.98(10) 3_756 .
O9 Si3 C17 107.62(11) 3_756 .
O6 Si4 O10 111.81(9) . .
O6 Si4 C1 112.62(12) . .
O8 Si4 O6 108.71(9) . .
O8 Si4 O10 107.74(10) . .
O8 Si4 C1 108.29(12) . .
O10 Si4 C1 107.51(12) . .
O7 Si5 O8 108.66(9) . .
O7 Si5 O9 110.98(9) . .
O7 Si5 C18 112.79(11) . .
O8 Si5 C18 107.47(11) . .
O9 Si5 O8 109.57(10) . .
O9 Si5 C18 107.27(11) . .
Cu1 O1 Cu3 100.26(7) . .
Si1 O1 Cu1 121.15(9) . .
Si1 O1 Cu3 124.94(10) . .
Cu1 O2 Cu2 99.07(7) . .
Si2 O2 Cu1 129.15(10) . .
Si2 O2 Cu2 131.78(10) . .
Si3 O3 Cu2 116.61(10) . .
Si1 O4 Si2 128.48(11) . .
Si2 O5 Si3 125.61(11) . .
Cu1 O6 Cu2 97.75(7) . .
Si4 O6 Cu1 127.46(9) . .
Si4 O6 Cu2 124.24(10) . .
Cu1 O7 Cu3 93.68(7) . .
Si5 O7 Cu1 129.94(10) . .
Si5 O7 Cu3 128.68(9) . .
Si4 O8 Si5 137.66(12) . .
Si5 O9 Si3 141.56(12) . 3_756
Si4 O10 Si1 135.53(12) . 3_756
Cu3 O11 Cu2 109.21(8) 3_756 .
C2 O11 Cu2 123.35(16) . .
C2 O11 Cu3 124.07(16) . 3_756
C26 N1 Cu3 115.26(18) . .
C32 N1 Cu3 125.29(18) . .
C32 N1 C26 119.4(2) . .
C21 N2 Cu3 115.15(17) . .
C28 N2 Cu3 125.69(17) . .
C28 N2 C21 119.1(2) . .
Si4 C1 H1A 109.5 . .
Si4 C1 H1B 109.5 . .
Si4 C1 H1C 109.5 . .
H1A C1 H1B 109.5 . .
H1A C1 H1C 109.5 . .
H1B C1 H1C 109.5 . .
O11 C2 H2A 109.5 . .
O11 C2 H2B 109.5 . .
O11 C2 H2C 109.5 . .
H2A C2 H2B 109.5 . .
H2A C2 H2C 109.5 . .
H2B C2 H2C 109.5 . .
Si2 C16 H16A 109.5 . .
Si2 C16 H16B 109.5 . .
Si2 C16 H16C 109.5 . .
H16A C16 H16B 109.5 . .
H16A C16 H16C 109.5 . .
H16B C16 H16C 109.5 . .
Si3 C17 H17A 109.5 . .
Si3 C17 H17B 109.5 . .
Si3 C17 H17C 109.5 . .
H17A C17 H17B 109.5 . .
H17A C17 H17C 109.5 . .
H17B C17 H17C 109.5 . .
Si5 C18 H18A 109.5 . .
Si5 C18 H18B 109.5 . .
Si5 C18 H18C 109.5 . .
H18A C18 H18B 109.5 . .
H18A C18 H18C 109.5 . .
H18B C18 H18C 109.5 . .
N2 C21 C26 114.6(2) . .
N2 C21 C29 121.4(3) . .
C29 C21 C26 124.0(2) . .
C28 C25 H25 120.5 . .
C28 C25 C34 119.0(3) . .
C34 C25 H25 120.5 . .
N1 C26 C21 114.1(2) . .
N1 C26 C27 121.7(3) . .
C27 C26 C21 124.2(2) . .
C26 C27 H27 120.6 . .
C38 C27 C26 118.7(3) . .
C38 C27 H27 120.6 . .
N2 C28 C25 122.3(3) . .
N2 C28 H28 118.8 . .
C25 C28 H28 118.8 . .
C21 C29 H29 120.6 . .
C34 C29 C21 118.7(3) . .
C34 C29 H29 120.6 . .
N1 C32 H32 119.2 . .
N1 C32 C33 121.7(3) . .
C33 C32 H32 119.2 . .
C32 C33 H33 120.6 . .
C32 C33 C38 118.9(3) . .
C38 C33 H33 120.6 . .
C25 C34 H34 120.3 . .
C29 C34 C25 119.4(3) . .
C29 C34 H34 120.3 . .
Si1 C37 H37A 109.5 . .
Si1 C37 H37B 109.5 . .
Si1 C37 H37C 109.5 . .
H37A C37 H37B 109.5 . .
H37A C37 H37C 109.5 . .
H37B C37 H37C 109.5 . .
C27 C38 C33 119.6(3) . .
C27 C38 H38 120.2 . .
C33 C38 H38 120.2 . .
C3 O12 H12 105(2) . .
O12 C3 H3A 109.5 . .
O12 C3 H3B 109.5 . .
O12 C3 H3C 109.5 . .
H3A C3 H3B 109.5 . .
H3A C3 H3C 109.5 . .
H3B C3 H3C 109.5 . .

loop_
_geom_bond_atom_site_label_1
_geom_bond_atom_site_label_2
_geom_bond_distance
_geom_bond_site_symmetry_2
Cu1 Cu2 2.9775(4) .
Cu1 Cu3 3.0145(4) .
Cu1 O1 1.9559(17) .
Cu1 O2 1.9316(16) .
Cu1 O6 1.9654(16) .
Cu1 O7 1.9294(16) .
Cu2 O2 1.9817(17) .
Cu2 O3 1.9174(17) .
Cu2 O6 1.9872(16) .
Cu2 O11 1.9443(17) .
Cu3 O1 1.9718(16) .
Cu3 O7 2.1958(17) .
Cu3 O11 1.9353(17) 3_756
Cu3 N1 2.005(2) .
Cu3 N2 2.006(2) .
Si1 O1 1.6250(18) .
Si1 O4 1.6364(18) .
Si1 O10 1.6353(17) 3_756
Si1 C37 1.842(3) .
Si2 O2 1.6241(18) .
Si2 O4 1.6412(18) .
Si2 O5 1.6322(18) .
Si2 C16 1.833(3) .
Si3 O3 1.6059(19) .
Si3 O5 1.6485(18) .
Si3 O9 1.6378(19) 3_756
Si3 C17 1.851(3) .
Si4 O6 1.6278(18) .
Si4 O8 1.6237(18) .
Si4 O10 1.6304(18) .
Si4 C1 1.843(3) .
Si5 O7 1.6123(18) .
Si5 O8 1.6365(19) .
Si5 O9 1.6298(18) .
Si5 C18 1.854(3) .
O9 Si3 1.6379(19) 3_756
O10 Si1 1.6352(17) 3_756
O11 Cu3 1.9353(17) 3_756
O11 C2 1.398(3) .
N1 C26 1.351(3) .
N1 C32 1.338(3) .
N2 C21 1.350(3) .
N2 C28 1.341(3) .
C1 H1A 0.9800 .
C1 H1B 0.9800 .
C1 H1C 0.9800 .
C2 H2A 0.9800 .
C2 H2B 0.9800 .
C2 H2C 0.9800 .
C16 H16A 0.9800 .
C16 H16B 0.9800 .
C16 H16C 0.9800 .
C17 H17A 0.9800 .
C17 H17B 0.9800 .
C17 H17C 0.9800 .
C18 H18A 0.9800 .
C18 H18B 0.9800 .
C18 H18C 0.9800 .
C21 C26 1.476(4) .
C21 C29 1.392(4) .
C25 H25 0.9500 .
C25 C28 1.364(4) .
C25 C34 1.390(4) .
C26 C27 1.391(4) .
C27 H27 0.9500 .
C27 C38 1.375(4) .
C28 H28 0.9500 .
C29 H29 0.9500 .
C29 C34 1.376(4) .
C32 H32 0.9500 .
C32 C33 1.387(4) .
C33 H33 0.9500 .
C33 C38 1.388(4) .
C34 H34 0.9500 .
C37 H37A 0.9800 .
C37 H37B 0.9800 .
C37 H37C 0.9800 .
C38 H38 0.9500 .
O12 H12 0.91(4) .
O12 C3 1.382(4) .
C3 H3A 0.9800 .
C3 H3B 0.9800 .
C3 H3C 0.9800 .

loop_
_geom_torsion_atom_site_label_1
_geom_torsion_atom_site_label_2
_geom_torsion_atom_site_label_3
_geom_torsion_atom_site_label_4
_geom_torsion
_geom_torsion_site_symmetry_1
_geom_torsion_site_symmetry_4
Cu3 N1 C26 C21 -6.8(3) . .
Cu3 N1 C26 C27 174.0(2) . .
Cu3 N1 C32 C33 -173.9(2) . .
Cu3 N2 C21 C26 0.0(3) . .
Cu3 N2 C21 C29 177.9(2) . .
Cu3 N2 C28 C25 -176.5(2) . .
O1 Si1 O4 Si2 24.51(17) . .
O2 Si2 O4 Si1 18.86(17) . .
O2 Si2 O5 Si3 -7.40(17) . .
O3 Si3 O5 Si2 -36.61(16) . .
O4 Si1 O1 Cu1 -58.29(12) . .
O4 Si1 O1 Cu3 169.18(10) . .
O4 Si2 O2 Cu1 -36.97(16) . .
O4 Si2 O2 Cu2 143.21(13) . .
O4 Si2 O5 Si3 -125.46(13) . .
O5 Si2 O2 Cu1 -154.12(12) . .
O5 Si2 O2 Cu2 26.06(17) . .
O5 Si2 O4 Si1 136.77(13) . .
O5 Si3 O3 Cu2 68.50(12) . .
O6 Si4 O8 Si5 -4.3(2) . .
O6 Si4 O10 Si1 -29.26(19) . 3_756
O7 Si5 O8 Si4 1.1(2) . .
O7 Si5 O9 Si3 26.0(2) . 3_756
O8 Si4 O6 Cu1 26.62(15) . .
O8 Si4 O6 Cu2 163.26(11) . .
O8 Si4 O10 Si1 90.13(17) . 3_756
O8 Si5 O7 Cu1 -20.79(16) . .
O8 Si5 O7 Cu3 -161.80(11) . .
O8 Si5 O9 Si3 -94.0(2) . 3_756
O9 Si3 O3 Cu2 -49.84(13) 3_756 .
O9 Si3 O5 Si2 84.52(15) 3_756 .
O9 Si5 O7 Cu1 -141.33(12) . .
O9 Si5 O7 Cu3 77.65(13) . .
O9 Si5 O8 Si4 122.52(18) . .
O10 Si1 O1 Cu1 59.68(13) 3_756 .
O10 Si1 O1 Cu3 -72.86(13) 3_756 .
O10 Si1 O4 Si2 -95.47(15) 3_756 .
O10 Si4 O6 Cu1 145.44(11) . .
O10 Si4 O6 Cu2 -77.92(13) . .
O10 Si4 O8 Si5 -125.63(18) . .
N1 C26 C27 C38 1.0(4) . .
N1 C32 C33 C38 -0.6(5) . .
N2 C21 C26 N1 4.4(3) . .
N2 C21 C26 C27 -176.4(3) . .
N2 C21 C29 C34 -0.9(4) . .
C1 Si4 O6 Cu1 -93.38(15) . .
C1 Si4 O6 Cu2 43.26(16) . .
C1 Si4 O8 Si5 118.4(2) . .
C1 Si4 O10 Si1 -153.36(17) . 3_756
C16 Si2 O2 Cu1 82.53(16) . .
C16 Si2 O2 Cu2 -97.29(16) . .
C16 Si2 O4 Si1 -103.88(16) . .
C16 Si2 O5 Si3 117.23(15) . .
C17 Si3 O3 Cu2 -170.62(11) . .
C17 Si3 O5 Si2 -159.54(14) . .
C18 Si5 O7 Cu1 98.27(15) . .
C18 Si5 O7 Cu3 -42.75(16) . .
C18 Si5 O8 Si4 -121.23(19) . .
C18 Si5 O9 Si3 149.6(2) . 3_756
C21 N2 C28 C25 0.8(4) . .
C21 C26 C27 C38 -178.1(3) . .
C21 C29 C34 C25 0.4(4) . .
C26 N1 C32 C33 2.3(4) . .
C26 C21 C29 C34 176.7(3) . .
C26 C27 C38 C33 0.7(5) . .
C28 N2 C21 C26 -177.5(2) . .
C28 N2 C21 C29 0.4(4) . .
C28 C25 C34 C29 0.6(4) . .
C29 C21 C26 N1 -173.4(2) . .
C29 C21 C26 C27 5.8(4) . .
C32 N1 C26 C21 176.7(2) . .
C32 N1 C26 C27 -2.6(4) . .
C32 C33 C38 C27 -0.9(5) . .
C34 C25 C28 N2 -1.3(4) . .
C37 Si1 O1 Cu1 -178.37(11) . .
C37 Si1 O1 Cu3 49.09(15) . .
C37 Si1 O4 Si2 146.07(15) . .
